data_4129823
loop_
_publ_author_name
'Catalano, Luca'
'P\'erez-Estrada, Salvador'
'Terraneo, Giancarlo'
'Pilati, Tullio'
'Resnati, Giuseppe'
'Metrangolo, Pierangelo'
'Garcia-Garibay, Miguel A'

_publ_section_title
;
 Dynamic Characterization of Crystalline Supramolecular Rotors Assembled
 through Halogen Bonding.
;
_journal_issue 49
_journal_name_full 'Journal of the American Chemical Society'
_journal_page_first 15386
_journal_page_last 15389
_journal_paper_doi 10.1021/jacs.5b10776
_journal_volume 137
_journal_year 2015
_chemical_formula_moiety 'C6 H3 F2 I, C6 H12 N2'
_chemical_formula_sum 'C12 H15 F2 I N2'
_chemical_formula_weight 352.16
_space_group_IT_number 14
_space_group_name_Hall '-P 2ybc'
_space_group_name_H-M_alt 'P 1 21/c 1'
_symmetry_cell_setting monoclinic
_symmetry_Int_Tables_number 14
_symmetry_space_group_name_Hall '-P 2ybc'
_symmetry_space_group_name_H-M 'P 1 21/c 1'
_atom_sites_solution_hydrogens geom
_atom_sites_solution_primary direct
_atom_sites_solution_secondary difmap
_audit_creation_method SHELXL-97
_cell_angle_alpha 90.00
_cell_angle_beta 99.003(6)
_cell_angle_gamma 90.00
_cell_formula_units_Z 4
_cell_length_a 10.7720(10)
_cell_length_b 9.7608(8)
_cell_length_c 13.4616(12)
_cell_measurement_reflns_used 589
_cell_measurement_temperature 296(2)
_cell_measurement_theta_max 30.60
_cell_measurement_theta_min 2.83
_cell_volume 1398.0(2)
_computing_cell_refinement 'Bruker SAINT'
_computing_data_collection 'Bruker APEX2'
_computing_data_reduction 'Bruker SAINT'
_computing_molecular_graphics
;
ORTEP-3 (Farrugia, L.J. (1997) Jour. Appl. Cryst. 30, 565)
Mercury (Macrae, C. F., Edgington, P. R., McCabe, P., Pidcock, E., 
Shields, G. P., Taylor, R., Towler, M. & van de Streek, J. (2006). 
J. Appl. Cryst. 39, 453-457
;
_computing_publication_material SHELXL
_computing_structure_refinement
;
SHELXL (Sheldrick, G. M. (2008). Acta Cryst. A64, 112-122)
;
_computing_structure_solution
;
SHELXS (Sheldrick, G. M. (2008). Acta Cryst. A64, 112-122)
;
_diffrn_ambient_temperature 296(2)
_diffrn_measured_fraction_theta_full 0.998
_diffrn_measured_fraction_theta_max 0.998
_diffrn_measurement_device_type 'Bruker APEX-II CCD'
_diffrn_measurement_method '\f and \w scans'
_diffrn_radiation_monochromator graphite
_diffrn_radiation_source 'fine-focus sealed tube'
_diffrn_radiation_type MoK\a
_diffrn_radiation_wavelength 0.71073
_diffrn_reflns_av_R_equivalents 0.0323
_diffrn_reflns_av_sigmaI/netI 0.0214
_diffrn_reflns_limit_h_max 13
_diffrn_reflns_limit_h_min -13
_diffrn_reflns_limit_k_max 12
_diffrn_reflns_limit_k_min -12
_diffrn_reflns_limit_l_max 17
_diffrn_reflns_limit_l_min -17
_diffrn_reflns_number 20152
_diffrn_reflns_theta_full 27.50
_diffrn_reflns_theta_max 27.50
_diffrn_reflns_theta_min 2.59
_diffrn_standards_decay_% 0.00
_exptl_absorpt_coefficient_mu 2.295
_exptl_absorpt_correction_T_max 0.3654
_exptl_absorpt_correction_T_min 0.3103
_exptl_absorpt_correction_type multi-scan
_exptl_absorpt_process_details 'Bruker (2001). SADABS. Bruker AXS Inc., Madison, Wisconsin, USA.'
_exptl_crystal_colour colourless
_exptl_crystal_density_diffrn 1.673
_exptl_crystal_density_method 'not measured'
_exptl_crystal_description block
_exptl_crystal_F_000 688
_exptl_crystal_size_max 0.36
_exptl_crystal_size_mid 0.34
_exptl_crystal_size_min 0.24
_refine_diff_density_max 0.371
_refine_diff_density_min -0.413
_refine_diff_density_rms 0.043
_refine_ls_extinction_method none
_refine_ls_goodness_of_fit_ref 1.012
_refine_ls_hydrogen_treatment noref
_refine_ls_matrix_type full
_refine_ls_number_parameters 209
_refine_ls_number_reflns 3198
_refine_ls_number_restraints 21
_refine_ls_restrained_S_all 1.009
_refine_ls_R_factor_all 0.0405
_refine_ls_R_factor_gt 0.0236
_refine_ls_shift/su_max 0.001
_refine_ls_shift/su_mean 0.000
_refine_ls_structure_factor_coef Fsqd
_refine_ls_weighting_details 'w=1/[\s^2^(Fo^2^)+(0.0195P)^2^+0.6330P] where P=(Fo^2^+2Fc^2^)/3'
_refine_ls_weighting_scheme calc
_refine_ls_wR_factor_gt 0.0528
_refine_ls_wR_factor_ref 0.0614
_reflns_number_gt 2270
_reflns_number_total 3198
_reflns_threshold_expression 'I > 2\s(I)'
_cod_data_source_file ja5b10776_si_016.cif
_cod_data_source_block luc06_7_rt
_cod_depositor_comments
;
The following automatic conversions were performed:

data item '_symmetry_cell_setting' value 'Monoclinic' was changed to
'monoclinic' in accordance with the
/home/saulius/struct/COD-crude-data/automatic-downloads/DataCite-retrospective/ACS/depositions/lib/dictionaries/cif_core.dic
dictionary named 'cif_core.dic' version 2.4.2 last updated on
2011-04-26.

Automatic conversion script
Id: cif_fix_values 6909 2019-04-08 15:41:33Z antanas 
;
_cod_original_sg_symbol_H-M 'P 21/c'
_cod_database_code 4129823

loop_
_symmetry_equiv_pos_as_xyz
'x, y, z'
'-x, y+1/2, -z+1/2'
'-x, -y, -z'
'x, -y-1/2, z-1/2'

loop_
_atom_site_label
_atom_site_type_symbol
_atom_site_fract_x
_atom_site_fract_y
_atom_site_fract_z
_atom_site_U_iso_or_equiv
_atom_site_adp_type
_atom_site_occupancy
_atom_site_symmetry_multiplicity
_atom_site_calc_flag
_atom_site_refinement_flags
_atom_site_disorder_assembly
_atom_site_disorder_group
I1 I 0.524385(16) 0.256280(19) 0.341643(14) 0.07196(9) Uani 1 1 d . . .
F1 F 0.96854(17) 0.0379(2) 0.29627(15) 0.1020(6) Uani 1 1 d . . .
F2 F 0.81788(19) 0.3739(2) 0.06272(14) 0.1100(7) Uani 1 1 d . . .
C1 C 0.6841(2) 0.2343(3) 0.26942(19) 0.0588(6) Uani 1 1 d . . .
C2 C 0.7750(2) 0.1421(3) 0.30693(19) 0.0639(6) Uani 1 1 d . . .
H2 H 0.7667 0.0886 0.3627 0.077 Uiso 1 1 calc R . .
C3 C 0.8792(2) 0.1307(3) 0.2599(2) 0.0669(7) Uani 1 1 d . . .
C4 C 0.8981(3) 0.2059(3) 0.1776(2) 0.0643(7) Uani 1 1 d . . .
H4 H 0.9693 0.1961 0.1470 0.077 Uiso 1 1 calc R . .
C5 C 0.8042(3) 0.2961(3) 0.14411(19) 0.0698(7) Uani 1 1 d . . .
C6 C 0.6973(3) 0.3141(3) 0.1867(2) 0.0700(7) Uani 1 1 d . . .
H6 H 0.6362 0.3775 0.1610 0.084 Uiso 1 1 calc R . .
N1 N 0.3181(2) 0.2954(2) 0.45099(17) 0.0643(6) Uani 1 1 d D . .
N2 N 0.1392(2) 0.3397(2) 0.55136(16) 0.0638(6) Uani 1 1 d D . .
C7A C 0.1994(5) 0.2930(9) 0.3869(4) 0.089(2) Uani 0.606(11) 1 d PD A 1
H7A H 0.1838 0.2019 0.3591 0.107 Uiso 0.606(11) 1 calc PR A 1
H7B H 0.2009 0.3563 0.3315 0.107 Uiso 0.606(11) 1 calc PR A 1
C8A C 0.0920(5) 0.3335(11) 0.4457(4) 0.094(3) Uani 0.606(11) 1 d PD A 1
H8A H 0.0582 0.4221 0.4227 0.113 Uiso 0.606(11) 1 calc PR A 1
H8B H 0.0248 0.2666 0.4334 0.113 Uiso 0.606(11) 1 calc PR A 1
C9A C 0.2306(7) 0.4479(7) 0.5684(8) 0.108(4) Uani 0.606(11) 1 d PD A 1
H9A H 0.2691 0.4487 0.6385 0.129 Uiso 0.606(11) 1 calc PR A 1
H9B H 0.1899 0.5356 0.5528 0.129 Uiso 0.606(11) 1 calc PR A 1
C10A C 0.3336(8) 0.4247(6) 0.5001(8) 0.120(4) Uani 0.606(11) 1 d PD A 1
H10A H 0.3283 0.4969 0.4501 0.144 Uiso 0.606(11) 1 calc PR A 1
H10B H 0.4161 0.4291 0.5408 0.144 Uiso 0.606(11) 1 calc PR A 1
C11A C 0.3154(7) 0.1921(8) 0.5255(6) 0.095(3) Uani 0.606(11) 1 d PD A 1
H11A H 0.3926 0.1954 0.5734 0.114 Uiso 0.606(11) 1 calc PR A 1
H11B H 0.3097 0.1026 0.4938 0.114 Uiso 0.606(11) 1 calc PR A 1
C12A C 0.2009(8) 0.2138(7) 0.5815(7) 0.098(3) Uani 0.606(11) 1 d PD A 1
H12A H 0.1423 0.1384 0.5665 0.118 Uiso 0.606(11) 1 calc PR A 1
H12B H 0.2294 0.2149 0.6535 0.118 Uiso 0.606(11) 1 calc PR A 1
C7B C 0.2060(9) 0.228(2) 0.4059(12) 0.224(16) Uani 0.394(11) 1 d PD A 2
H7C H 0.2221 0.1304 0.4016 0.269 Uiso 0.394(11) 1 calc PR A 2
H7D H 0.1811 0.2623 0.3382 0.269 Uiso 0.394(11) 1 calc PR A 2
C8B C 0.0976(8) 0.2511(19) 0.4676(9) 0.135(8) Uani 0.394(11) 1 d PD A 2
H8C H 0.0262 0.2921 0.4251 0.162 Uiso 0.394(11) 1 calc PR A 2
H8D H 0.0711 0.1639 0.4918 0.162 Uiso 0.394(11) 1 calc PR A 2
C9B C 0.1821(13) 0.4664(6) 0.5141(13) 0.109(6) Uani 0.394(11) 1 d PD A 2
H9C H 0.2089 0.5280 0.5699 0.131 Uiso 0.394(11) 1 calc PR A 2
H9D H 0.1138 0.5098 0.4696 0.131 Uiso 0.394(11) 1 calc PR A 2
C10B C 0.2943(17) 0.4382(6) 0.4558(18) 0.166(11) Uani 0.394(11) 1 d PD A 2
H10C H 0.2746 0.4749 0.3882 0.200 Uiso 0.394(11) 1 calc PR A 2
H10D H 0.3690 0.4843 0.4895 0.200 Uiso 0.394(11) 1 calc PR A 2
C11B C 0.3503(13) 0.245(3) 0.5510(9) 0.199(15) Uani 0.394(11) 1 d PD A 2
H11C H 0.4278 0.2879 0.5828 0.239 Uiso 0.394(11) 1 calc PR A 2
H11D H 0.3640 0.1471 0.5495 0.239 Uiso 0.394(11) 1 calc PR A 2
C12B C 0.2434(10) 0.277(2) 0.6131(7) 0.139(9) Uani 0.394(11) 1 d PD A 2
H12C H 0.2163 0.1928 0.6413 0.167 Uiso 0.394(11) 1 calc PR A 2
H12D H 0.2749 0.3379 0.6683 0.167 Uiso 0.394(11) 1 calc PR A 2

loop_
_atom_site_aniso_label
_atom_site_aniso_U_11
_atom_site_aniso_U_22
_atom_site_aniso_U_33
_atom_site_aniso_U_23
_atom_site_aniso_U_13
_atom_site_aniso_U_12
I1 0.05368(12) 0.09282(16) 0.07706(13) -0.00807(9) 0.03410(9) 0.00071(9)
F1 0.0760(12) 0.1131(14) 0.1226(15) 0.0132(12) 0.0330(11) 0.0325(11)
F2 0.1110(15) 0.1415(17) 0.0884(12) 0.0352(12) 0.0497(11) 0.0012(13)
C1 0.0476(13) 0.0754(17) 0.0585(13) -0.0093(12) 0.0236(11) -0.0023(12)
C2 0.0626(16) 0.0744(16) 0.0596(15) -0.0015(12) 0.0250(12) 0.0003(13)
C3 0.0531(15) 0.0756(17) 0.0754(17) -0.0117(14) 0.0203(13) 0.0039(13)
C4 0.0496(15) 0.0815(17) 0.0674(16) -0.0151(13) 0.0268(12) -0.0085(13)
C5 0.0692(19) 0.0903(19) 0.0549(15) -0.0001(13) 0.0255(13) -0.0111(15)
C6 0.0619(17) 0.0838(18) 0.0680(17) 0.0040(14) 0.0215(13) 0.0051(14)
N1 0.0532(13) 0.0746(13) 0.0734(14) -0.0011(11) 0.0360(11) 0.0059(11)
N2 0.0552(13) 0.0777(15) 0.0660(13) -0.0008(11) 0.0331(11) -0.0004(11)
C7A 0.061(4) 0.160(6) 0.050(3) -0.005(3) 0.020(3) 0.023(4)
C8A 0.060(4) 0.156(7) 0.071(3) 0.000(4) 0.023(3) 0.016(4)
C9A 0.079(5) 0.103(6) 0.157(8) -0.058(5) 0.066(5) -0.026(4)
C10A 0.092(5) 0.090(6) 0.203(9) -0.068(7) 0.097(6) -0.041(5)
C11A 0.095(5) 0.097(4) 0.100(5) 0.022(4) 0.043(4) 0.034(4)
C12A 0.104(5) 0.116(5) 0.088(5) 0.033(4) 0.056(5) 0.021(4)
C7B 0.121(14) 0.34(3) 0.25(2) -0.20(2) 0.139(16) -0.131(16)
C8B 0.063(7) 0.23(2) 0.128(11) -0.093(12) 0.062(7) -0.056(9)
C9B 0.100(9) 0.085(6) 0.169(13) 0.026(7) 0.101(10) 0.021(6)
C10B 0.144(14) 0.110(11) 0.29(2) 0.081(13) 0.179(17) 0.059(10)
C11B 0.120(12) 0.40(4) 0.100(9) 0.105(15) 0.077(9) 0.152(18)
C12B 0.119(11) 0.24(2) 0.074(7) 0.057(10) 0.055(7) 0.074(12)

loop_
_atom_type_symbol
_atom_type_description
_atom_type_scat_dispersion_real
_atom_type_scat_dispersion_imag
_atom_type_scat_source
C C 0.0033 0.0016 'International Tables Vol C Tables 4.2.6.8 and 6.1.1.4'
H H 0.0000 0.0000 'International Tables Vol C Tables 4.2.6.8 and 6.1.1.4'
N N 0.0061 0.0033 'International Tables Vol C Tables 4.2.6.8 and 6.1.1.4'
F F 0.0171 0.0103 'International Tables Vol C Tables 4.2.6.8 and 6.1.1.4'
I I -0.4742 1.8119 'International Tables Vol C Tables 4.2.6.8 and 6.1.1.4'

loop_
_geom_angle_atom_site_label_1
_geom_angle_atom_site_label_2
_geom_angle_atom_site_label_3
_geom_angle
C2 C1 C6 120.7(2)
C2 C1 I1 118.96(19)
C6 C1 I1 120.4(2)
C1 C2 C3 118.1(2)
F1 C3 C4 117.6(2)
F1 C3 C2 118.1(3)
C4 C3 C2 124.3(3)
C5 C4 C3 114.6(2)
F2 C5 C4 117.3(2)
F2 C5 C6 117.9(3)
C4 C5 C6 124.8(3)
C5 C6 C1 117.5(3)
C10B N1 C10A 28.0(11)
C10B N1 C11B 108.2(6)
C10A N1 C11B 82.7(11)
C10B N1 C7B 109.1(6)
C10A N1 C7B 129.7(8)
C11B N1 C7B 108.0(6)
C10B N1 C11A 129.7(8)
C10A N1 C11A 108.4(5)
C11B N1 C11A 28.4(11)
C7B N1 C11A 82.1(11)
C10B N1 C7A 83.8(10)
C10A N1 C7A 108.9(5)
C11B N1 C7A 129.0(8)
C7B N1 C7A 27.8(11)
C11A N1 C7A 107.4(5)
C12B N2 C12A 34.4(7)
C12B N2 C8A 133.2(5)
C12A N2 C8A 108.8(5)
C12B N2 C8B 108.7(6)
C12A N2 C8B 77.2(8)
C8A N2 C8B 34.7(7)
C12B N2 C9B 107.8(6)
C12A N2 C9B 132.8(5)
C8A N2 C9B 76.9(7)
C8B N2 C9B 108.8(6)
C12B N2 C9A 76.4(8)
C12A N2 C9A 108.1(5)
C8A N2 C9A 108.4(4)
C8B N2 C9A 133.6(5)
C9B N2 C9A 34.3(6)
N1 C7A C8A 110.9(4)
N2 C8A C7A 109.9(4)
N2 C9A C10A 109.4(4)
N1 C10A C9A 111.0(4)
N1 C11A C12A 110.4(4)
N2 C12A C11A 110.4(4)
N1 C7B C8B 111.3(5)
N2 C8B C7B 109.9(5)
N2 C9B C10B 109.8(5)
N1 C10B C9B 110.8(5)
N1 C11B C12B 110.3(5)
N2 C12B C11B 110.7(5)

loop_
_geom_bond_atom_site_label_1
_geom_bond_atom_site_label_2
_geom_bond_distance
I1 C1 2.116(2)
F1 C3 1.356(3)
F2 C5 1.360(3)
C1 C2 1.367(4)
C1 C6 1.384(4)
C2 C3 1.377(3)
C3 C4 1.370(4)
C4 C5 1.363(4)
C5 C6 1.376(4)
N1 C10B 1.421(6)
N1 C10A 1.423(5)
N1 C11B 1.424(6)
N1 C7B 1.424(6)
N1 C11A 1.425(6)
N1 C7A 1.426(5)
N2 C12B 1.426(6)
N2 C12A 1.426(6)
N2 C8A 1.435(6)
N2 C8B 1.435(6)
N2 C9B 1.438(6)
N2 C9A 1.438(5)
C7A C8A 1.551(6)
C9A C10A 1.564(5)
C11A C12A 1.557(6)
C7B C8B 1.552(6)
C9B C10B 1.565(6)
C11B C12B 1.557(7)
